data_2233380
loop_
_publ_author_name
'Rivera, Augusto'
'Osorio, Hector Jairo'
'R\'ios-Motta, Jaime'
'Fejfarov\'a, Karla'
'Du\<sek, Michal'

_publ_section_title
;
 1,1'-[(2-Phenyl-2,3-dihydro-1<i>H</i>-benzimidazole-1,3-diyl)bis(methylene)]bis(1<i>H</i>-benzotriazole)
;
_journal_coeditor_code BT5766
_journal_issue 2
_journal_name_full 'Acta Crystallographica Section E'
_journal_page_first o301
_journal_paper_doi 10.1107/S1600536811055486
_journal_volume 68
_journal_year 2012
_chemical_formula_iupac 'C27 H22 N8'
_chemical_formula_moiety 'C27 H22 N8'
_chemical_formula_sum 'C27 H22 N8'
_chemical_formula_weight 458.5
_chemical_name_systematic
;
1,1'-[(2-Phenyl-2,3-dihydro-1<i>H</i>-benzimidazole-1,3-
diyl)bis(methylene)]bis(1<i>H</i>-benzotriazole)
;
_space_group_IT_number 19
_symmetry_cell_setting orthorhombic
_symmetry_space_group_name_Hall 'P 2ac 2ab'
_symmetry_space_group_name_H-M 'P 21 21 21'
_cell_angle_alpha 90
_cell_angle_beta 90
_cell_angle_gamma 90
_cell_formula_units_Z 4
_cell_length_a 9.2721(2)
_cell_length_b 13.6449(3)
_cell_length_c 17.1883(4)
_cell_measurement_reflns_used 20891
_cell_measurement_temperature 120.00(14)
_cell_measurement_theta_max 66.96
_cell_measurement_theta_min 3.24
_cell_volume 2174.61(8)
_computing_cell_refinement 'CrysAlis PRO (Agilent, 2010)'
_computing_data_collection
;
CrysAlis PRO (Agilent, 2010)
;
_computing_data_reduction 'CrysAlis PRO (Agilent, 2010)'
_computing_molecular_graphics 'DIAMOND (Brandenburg & Putz, 2005)'
_computing_publication_material '<i>JANA2006</i> (Pet\<r\'i\<cek <i>et al.</i>, 2006)'
_computing_structure_refinement '<i>JANA2006</i> (Pet\<r\'i\<cek <i>et al.</i>, 2006)'
_computing_structure_solution 'SIR2002 (Burla <i>et al.</i>, 2003)'
_diffrn_ambient_temperature 120
_diffrn_detector_area_resol_mean 10.3784
_diffrn_measured_fraction_theta_full 0.99
_diffrn_measured_fraction_theta_max 0.99
_diffrn_measurement_device 'four-cycle diffractometer'
_diffrn_measurement_device_type 'Agilent Xcalibur diffractometer with an Atlas (Gemini ultra Cu) detector'
_diffrn_measurement_method 'Rotation method data acquisition using \w'
_diffrn_radiation_monochromator mirror
_diffrn_radiation_source 'Enhance Ultra (Cu) X-ray Source'
_diffrn_radiation_type 'Cu K\a'
_diffrn_radiation_wavelength 1.5418
_diffrn_reflns_av_R_equivalents 0.0303
_diffrn_reflns_av_sigmaI/netI 0.0084
_diffrn_reflns_limit_h_max 10
_diffrn_reflns_limit_h_min -11
_diffrn_reflns_limit_k_max 16
_diffrn_reflns_limit_k_min -16
_diffrn_reflns_limit_l_max 17
_diffrn_reflns_limit_l_min -19
_diffrn_reflns_number 27948
_diffrn_reflns_reduction_process
;
Integration of the CCD images was done by program CrysAlisPro
(Agilent Technologies, 2010). The same program was used for indexing of the
crystal shape and absorption correction.
;
_diffrn_reflns_theta_full 67.05
_diffrn_reflns_theta_max 67.05
_diffrn_reflns_theta_min 4.14
_diffrn_standards_number 0
_exptl_absorpt_coefficient_mu 0.704
_exptl_absorpt_correction_T_max 1
_exptl_absorpt_correction_T_min 0.325
_exptl_absorpt_correction_type multi-scan
_exptl_absorpt_process_details
;
(CrysAlis PRO; Agilent, 2010)
;
_exptl_crystal_colour colourless
_exptl_crystal_density_diffrn 1.4001
_exptl_crystal_density_method 'not measured'
_exptl_crystal_description prism
_exptl_crystal_F_000 960
_exptl_crystal_size_max 0.378
_exptl_crystal_size_mid 0.252
_exptl_crystal_size_min 0.177
_refine_diff_density_max 0.12
_refine_diff_density_min -0.12
_refine_ls_extinction_coef 25E2(5)
_refine_ls_extinction_method 'B-C type 1 Lorentzian isotropic (Becker & Coppens, 1974)'
_refine_ls_goodness_of_fit_ref 1.80
_refine_ls_hydrogen_treatment constr
_refine_ls_number_constraints 88
_refine_ls_number_parameters 317
_refine_ls_number_reflns 2206
_refine_ls_number_restraints 0
_refine_ls_R_factor_all 0.0276
_refine_ls_R_factor_gt 0.0267
_refine_ls_shift/su_max 0.0052
_refine_ls_shift/su_mean 0.0008
_refine_ls_structure_factor_coef Fsqd
_refine_ls_weighting_details w=1/(\s^2^(I)+0.0016I^2^)
_refine_ls_weighting_scheme sigma
_refine_ls_wR_factor_gt 0.0789
_refine_ls_wR_factor_ref 0.0795
_reflns_number_gt 2149
_reflns_number_total 2206
_reflns_threshold_expression I>3\s(I)
_cod_data_source_file bt5766.cif
_cod_data_source_block I
_cod_database_code 2233380
_cod_database_fobs_code 2233380

loop_
_symmetry_equiv_pos_site_id
_symmetry_equiv_pos_as_xyz
1 x,y,z
2 -x+1/2,-y,z+1/2
3 -x,y+1/2,-z+1/2
4 x+1/2,-y+1/2,-z

loop_
_atom_site_type_symbol
_atom_site_label
_atom_site_fract_x
_atom_site_fract_y
_atom_site_fract_z
_atom_site_U_iso_or_equiv
_atom_site_adp_type
_atom_site_calc_flag
_atom_site_refinement_flags
_atom_site_occupancy
_atom_site_symmetry_multiplicity
N N1 -0.07910(16) -0.13039(11) 0.82518(8) 0.0261(4) Uani d . 1 4
N N2 0.05744(16) -0.14326(11) 0.83819(8) 0.0247(4) Uani d . 1 4
N N3 0.13057(15) -0.13457(9) 0.76964(8) 0.0195(4) Uani d . 1 4
N N4 0.37643(15) -0.06878(9) 0.78252(8) 0.0189(4) Uani d . 1 4
N N5 0.40183(15) 0.08309(9) 0.83954(8) 0.0191(4) Uani d . 1 4
N N6 0.20270(16) 0.15999(10) 0.90914(8) 0.0206(4) Uani d . 1 4
N N7 0.16374(17) 0.16645(11) 0.98552(9) 0.0267(5) Uani d . 1 4
N N8 0.02387(18) 0.16322(11) 0.99042(9) 0.0293(5) Uani d . 1 4
C C1 0.03639(18) -0.11614(10) 0.71046(10) 0.0190(4) Uani d . 1 4
C C2 -0.0979(2) -0.11366(11) 0.74674(10) 0.0211(5) Uani d . 1 4
C C3 -0.2245(2) -0.09657(11) 0.70390(10) 0.0234(5) Uani d . 1 4
C C4 -0.2101(2) -0.08297(12) 0.62504(10) 0.0253(5) Uani d . 1 4
C C5 -0.07273(19) -0.08592(12) 0.58905(11) 0.0251(5) Uani d . 1 4
C C6 0.0524(2) -0.10235(12) 0.62995(10) 0.0227(5) Uani d . 1 4
C C7 0.28645(18) -0.15303(11) 0.76888(9) 0.0199(4) Uani d . 1 4
C C8 0.35676(18) -0.01825(11) 0.85796(9) 0.0179(4) Uani d . 1 4
C C9 0.39816(17) 0.00203(11) 0.72380(10) 0.0195(4) Uani d . 1 4
C C10 0.41143(17) 0.09406(11) 0.75863(10) 0.0192(4) Uani d . 1 4
C C11 0.43808(18) 0.17649(12) 0.71390(10) 0.0246(5) Uani d . 1 4
C C12 0.45606(18) 0.16400(13) 0.63336(11) 0.0282(5) Uani d . 1 4
C C13 0.44790(19) 0.07213(14) 0.59973(11) 0.0274(5) Uani d . 1 4
C C14 0.41670(17) -0.01080(13) 0.64492(10) 0.0228(5) Uani d . 1 4
C C15 0.44554(18) -0.06662(11) 0.92129(9) 0.0185(4) Uani d . 1 4
C C16 0.59542(19) -0.07058(11) 0.91582(10) 0.0211(5) Uani d . 1 4
C C17 0.6749(2) -0.11935(13) 0.97213(10) 0.0248(5) Uani d . 1 4
C C18 0.6050(2) -0.16512(12) 1.03365(10) 0.0259(5) Uani d . 1 4
C C19 0.4558(2) -0.16208(13) 1.03928(10) 0.0272(5) Uani d . 1 4
C C20 0.3761(2) -0.11246(12) 0.98311(10) 0.0238(5) Uani d . 1 4
C C21 0.35731(18) 0.16107(11) 0.89023(10) 0.0217(5) Uani d . 1 4
C C22 0.08283(18) 0.15079(11) 0.86383(10) 0.0196(4) Uani d . 1 4
C C23 -0.0315(2) 0.15290(11) 0.91632(10) 0.0234(5) Uani d . 1 4
C C24 -0.1745(2) 0.14330(13) 0.89103(11) 0.0275(5) Uani d . 1 4
C C25 -0.19652(19) 0.13049(12) 0.81287(11) 0.0269(5) Uani d . 1 4
C C26 -0.0803(2) 0.12856(11) 0.75995(10) 0.0241(5) Uani d . 1 4
C C27 0.06078(18) 0.13921(11) 0.78313(10) 0.0207(4) Uani d . 1 4
H H3 -0.317263 -0.094484 0.728694 0.0281 Uiso calc R 1 4
H H4 -0.294358 -0.071301 0.593908 0.0303 Uiso calc R 1 4
H H5 -0.066743 -0.076054 0.533849 0.0301 Uiso calc R 1 4
H H6 0.144966 -0.104274 0.605005 0.0273 Uiso calc R 1 4
H H7a 0.309239 -0.203189 0.80607 0.0239 Uiso calc R 1 4
H H7b 0.312986 -0.183038 0.720437 0.0239 Uiso calc R 1 4
H H8 0.260422 -0.020574 0.878341 0.0215 Uiso calc R 1 4
H H11 0.44408 0.240279 0.737235 0.0295 Uiso calc R 1 4
H H12 0.474303 0.220137 0.601173 0.0339 Uiso calc R 1 4
H H13 0.463773 0.065014 0.544828 0.0328 Uiso calc R 1 4
H H14 0.408525 -0.074498 0.621619 0.0273 Uiso calc R 1 4
H H16 0.643668 -0.039498 0.873004 0.0254 Uiso calc R 1 4
H H17 0.778212 -0.121475 0.968596 0.0297 Uiso calc R 1 4
H H18 0.660142 -0.199046 1.072481 0.0311 Uiso calc R 1 4
H H19 0.407706 -0.19407 1.081737 0.0327 Uiso calc R 1 4
H H20 0.272852 -0.109849 0.98703 0.0285 Uiso calc R 1 4
H H21a 0.382104 0.222943 0.867254 0.026 Uiso calc R 1 4
H H21b 0.412579 0.158613 0.937415 0.026 Uiso calc R 1 4
H H24 -0.253694 0.145605 0.926964 0.0329 Uiso calc R 1 4
H H25 -0.293096 0.122668 0.79372 0.0323 Uiso calc R 1 4
H H26 -0.100448 0.119452 0.70565 0.0289 Uiso calc R 1 4
H H27 0.139283 0.138788 0.746718 0.0248 Uiso calc R 1 4

loop_
_atom_site_aniso_label
_atom_site_aniso_U_11
_atom_site_aniso_U_22
_atom_site_aniso_U_33
_atom_site_aniso_U_12
_atom_site_aniso_U_13
_atom_site_aniso_U_23
_atom_site_aniso_type_symbol
N1 0.0243(8) 0.0316(7) 0.0223(7) -0.0027(6) 0.0026(6) 0.0007(6) N
N2 0.0248(8) 0.0270(7) 0.0224(7) -0.0032(6) 0.0002(6) 0.0027(6) N
N3 0.0199(7) 0.0200(6) 0.0186(7) -0.0020(6) 0.0001(5) 0.0009(5) N
N4 0.0206(7) 0.0187(6) 0.0173(7) -0.0004(5) -0.0010(6) 0.0001(5) N
N5 0.0205(7) 0.0163(6) 0.0203(7) 0.0005(5) -0.0014(5) -0.0007(5) N
N6 0.0235(7) 0.0204(6) 0.0178(7) 0.0026(5) -0.0010(6) -0.0020(5) N
N7 0.0334(9) 0.0276(7) 0.0192(7) 0.0056(6) 0.0003(6) -0.0024(6) N
N8 0.0333(9) 0.0311(7) 0.0236(8) 0.0049(6) 0.0041(6) 0.0020(6) N
C1 0.0212(8) 0.0136(6) 0.0224(8) -0.0009(6) -0.0026(7) -0.0005(6) C
C2 0.0228(9) 0.0170(7) 0.0234(8) -0.0018(6) 0.0003(7) -0.0004(6) C
C3 0.0198(8) 0.0211(7) 0.0295(9) -0.0005(6) 0.0009(7) -0.0011(6) C
C4 0.0252(9) 0.0223(8) 0.0283(9) 0.0014(7) -0.0043(7) 0.0013(7) C
C5 0.0262(10) 0.0260(8) 0.0231(9) 0.0004(7) -0.0014(7) 0.0018(7) C
C6 0.0237(9) 0.0219(7) 0.0227(9) 0.0000(6) 0.0014(7) 0.0000(6) C
C7 0.0194(8) 0.0164(7) 0.0238(8) -0.0003(6) -0.0029(6) -0.0006(6) C
C8 0.0173(8) 0.0181(7) 0.0184(8) -0.0003(6) 0.0009(6) -0.0001(6) C
C9 0.0138(7) 0.0228(7) 0.0219(8) 0.0008(6) -0.0004(6) 0.0034(6) C
C10 0.0139(8) 0.0224(7) 0.0214(8) 0.0009(6) -0.0010(6) 0.0018(6) C
C11 0.0205(8) 0.0224(7) 0.0308(9) -0.0013(6) -0.0019(7) 0.0059(7) C
C12 0.0205(9) 0.0334(9) 0.0309(10) -0.0033(7) -0.0016(7) 0.0129(7) C
C13 0.0192(9) 0.0414(9) 0.0215(9) 0.0009(7) 0.0000(7) 0.0062(7) C
C14 0.0175(8) 0.0306(8) 0.0202(8) 0.0016(7) -0.0008(6) 0.0007(7) C
C15 0.0237(8) 0.0162(7) 0.0157(8) 0.0006(6) -0.0007(6) -0.0013(6) C
C16 0.0240(9) 0.0207(7) 0.0188(8) -0.0019(6) 0.0023(7) 0.0000(6) C
C17 0.0234(9) 0.0271(8) 0.0238(9) 0.0027(6) -0.0037(7) -0.0041(7) C
C18 0.0354(10) 0.0241(7) 0.0183(8) 0.0046(7) -0.0045(7) 0.0007(6) C
C19 0.0358(10) 0.0257(8) 0.0202(8) -0.0025(7) 0.0033(7) 0.0032(7) C
C20 0.0232(9) 0.0250(8) 0.0231(9) -0.0011(7) 0.0033(7) -0.0005(6) C
C21 0.0211(8) 0.0197(7) 0.0241(8) 0.0000(6) -0.0030(7) -0.0037(6) C
C22 0.0208(8) 0.0149(6) 0.0230(8) 0.0020(6) -0.0009(7) 0.0014(6) C
C23 0.0285(9) 0.0180(7) 0.0236(8) 0.0034(6) 0.0033(7) 0.0028(6) C
C24 0.0233(9) 0.0228(8) 0.0362(10) 0.0025(7) 0.0078(7) 0.0054(7) C
C25 0.0213(9) 0.0203(7) 0.0392(11) 0.0000(7) -0.0026(7) 0.0057(7) C
C26 0.0263(9) 0.0187(7) 0.0273(9) 0.0013(7) -0.0039(7) 0.0009(6) C
C27 0.0213(8) 0.0195(7) 0.0212(8) 0.0018(6) 0.0003(7) -0.0002(6) C

loop_
_atom_type_symbol
_atom_type_scat_dispersion_real
_atom_type_scat_dispersion_imag
_atom_type_scat_source
C 0.0181 0.0091 'International Tables Vol C tables 4.2.6.8 and 6.1.1.1'
H 0.0000 0.0000 'International Tables Vol C tables 4.2.6.8 and 6.1.1.1'
N 0.0311 0.0180 'International Tables Vol C tables 4.2.6.8 and 6.1.1.1'

loop_
_geom_angle_atom_site_label_1
_geom_angle_atom_site_label_2
_geom_angle_atom_site_label_3
_geom_angle
N2 N1 C2 108.32(14)
N1 N2 N3 108.92(13)
N2 N3 C1 109.99(14)
N2 N3 C7 118.83(13)
C1 N3 C7 130.98(14)
C7 N4 C8 116.31(13)
C7 N4 C9 120.85(13)
C8 N4 C9 108.98(12)
C8 N5 C10 109.28(12)
C8 N5 C21 118.80(13)
C10 N5 C21 122.76(13)
N7 N6 C21 118.06(14)
N7 N6 C22 109.87(14)
C21 N6 C22 132.05(14)
N6 N7 N8 108.92(14)
N7 N8 C23 108.32(15)
N3 C1 C2 104.06(14)
N3 C1 C6 133.79(16)
C2 C1 C6 122.15(16)
N1 C2 C1 108.71(15)
N1 C2 C3 130.20(16)
C1 C2 C3 121.09(15)
C2 C3 C4 117.25(16)
C2 C3 H3 121.3774
C4 C3 H3 121.3773
C3 C4 C5 120.93(17)
C3 C4 H4 119.5339
C5 C4 H4 119.5344
C4 C5 C6 122.70(17)
C4 C5 H5 118.6524
C6 C5 H5 118.6526
C1 C6 C5 115.89(16)
C1 C6 H6 122.0553
C5 C6 H6 122.0541
N3 C7 N4 115.62(12)
N3 C7 H7a 109.4709
N3 C7 H7b 109.471
N4 C7 H7a 109.4713
N4 C7 H7b 109.4716
H7a C7 H7b 102.5346
N4 C8 N5 102.31(12)
N4 C8 C15 111.06(12)
N4 C8 H8 114.7756
N5 C8 C15 114.04(13)
N5 C8 H8 111.8387
C15 C8 H8 103.2226
N4 C9 C10 108.75(14)
N4 C9 C14 129.38(15)
C10 C9 C14 121.67(15)
N5 C10 C9 108.88(13)
N5 C10 C11 130.47(15)
C9 C10 C11 120.54(15)
C10 C11 C12 118.02(16)
C10 C11 H11 120.9899
C12 C11 H11 120.9894
C11 C12 C13 121.04(17)
C11 C12 H12 119.4794
C13 C12 H12 119.4802
C12 C13 C14 120.74(17)
C12 C13 H13 119.6288
C14 C13 H13 119.6289
C9 C14 C13 117.92(16)
C9 C14 H14 121.0407
C13 C14 H14 121.0413
C8 C15 C16 120.64(14)
C8 C15 C20 119.52(15)
C16 C15 C20 119.73(15)
C15 C16 C17 120.10(15)
C15 C16 H16 119.9515
C17 C16 H16 119.9514
C16 C17 C18 119.92(17)
C16 C17 H17 120.0389
C18 C17 H17 120.0394
C17 C18 C19 120.36(16)
C17 C18 H18 119.8197
C19 C18 H18 119.819
C18 C19 C20 119.71(16)
C18 C19 H19 120.1465
C20 C19 H19 120.1462
C15 C20 C19 120.18(17)
C15 C20 H20 119.9089
C19 C20 H20 119.9072
N5 C21 N6 114.03(13)
N5 C21 H21a 109.4706
N5 C21 H21b 109.4714
N6 C21 H21a 109.4709
N6 C21 H21b 109.4714
H21a C21 H21b 104.4982
N6 C22 C23 104.40(14)
N6 C22 C27 133.65(16)
C23 C22 C27 121.94(16)
N8 C23 C22 108.49(16)
N8 C23 C24 130.34(17)
C22 C23 C24 121.16(16)
C23 C24 C25 117.19(17)
C23 C24 H24 121.4053
C25 C24 H24 121.4053
C24 C25 C26 121.39(17)
C24 C25 H25 119.3049
C26 C25 H25 119.3045
C25 C26 C27 122.55(16)
C25 C26 H26 118.7268
C27 C26 H26 118.7256
C22 C27 C26 115.76(15)
C22 C27 H27 122.1215
C26 C27 H27 122.1225

loop_
_geom_bond_atom_site_label_1
_geom_bond_atom_site_label_2
_geom_bond_distance
N1 N2 1.298(2)
N1 C2 1.379(2)
N2 N3 1.365(2)
N3 C1 1.364(2)
N3 C7 1.467(2)
N4 C7 1.440(2)
N4 C8 1.480(2)
N4 C9 1.412(2)
N5 C8 1.479(2)
N5 C10 1.402(2)
N5 C21 1.436(2)
N6 N7 1.364(2)
N6 C21 1.470(2)
N6 C22 1.363(2)
N7 N8 1.300(2)
N8 C23 1.380(2)
C1 C2 1.393(2)
C1 C6 1.404(2)
C2 C3 1.405(3)
C3 C4 1.375(3)
C3 H3 0.96
C4 C5 1.417(3)
C4 H4 0.96
C5 C6 1.375(3)
C5 H5 0.96
C6 H6 0.96
C7 H7a 0.96
C7 H7b 0.96
C8 C15 1.516(2)
C8 H8 0.96
C9 C10 1.397(2)
C9 C14 1.378(2)
C10 C11 1.385(2)
C11 C12 1.405(3)
C11 H11 0.96
C12 C13 1.382(3)
C12 H12 0.96
C13 C14 1.403(3)
C13 H13 0.96
C14 H14 0.96
C15 C16 1.394(2)
C15 C20 1.391(2)
C16 C17 1.387(2)
C16 H16 0.96
C17 C18 1.389(2)
C17 H17 0.96
C18 C19 1.387(3)
C18 H18 0.96
C19 C20 1.392(2)
C19 H19 0.96
C20 H20 0.96
C21 H21a 0.96
C21 H21b 0.96
C22 C23 1.392(2)
C22 C27 1.411(2)
C23 C24 1.402(3)
C24 C25 1.370(3)
C24 H24 0.96
C25 C26 1.411(3)
C25 H25 0.96
C26 C27 1.375(2)
C26 H26 0.96
C27 H27 0.96

loop_
_geom_hbond_atom_site_label_D
_geom_hbond_atom_site_label_H
_geom_hbond_atom_site_label_A
_geom_hbond_site_symmetry_A
_geom_hbond_distance_DH
_geom_hbond_distance_HA
_geom_hbond_distance_DA
_geom_hbond_angle_DHA
_geom_hbond_publ_flag
C12 H12 Cg6 4_656 0.96 2.61 3.5597(19) 169 y

loop_
_cod_related_entry_id
_cod_related_entry_database
_cod_related_entry_code
1 ChemSpider 30657385
